data_4064034
loop_
_publ_author_name
'Zhou, Fengying'
'Lin, Miaoshui'
'Li, Lei'
'Zhang, Xueqing'
'Chen, Zhou'
'Li, Yahong'
'Zhao, Yang'
'Wu, Jin'
'Qian, Guimin'
'Hu, Bin'
'Li, Wu'

_publ_section_title
;
 Heterobimetallic Samarium(III) and Titanium(IV) Complexes with
 Bifunctional Catalytic Properties
;
_journal_issue 6
_journal_name_full Organometallics
_journal_page_first 1283
_journal_paper_doi 10.1021/om1010935
_journal_volume 30
_journal_year 2011
_chemical_formula_moiety ' C36 H53 N12 O Sm Ti, 0.8(C4 O)'
_chemical_formula_sum 'C39.2 H53 N12 O1.8 Sm Ti'
_chemical_formula_weight 919.37
_chemical_name_systematic
; 
 ? 
;
_space_group_IT_number 2
_symmetry_cell_setting triclinic
_symmetry_space_group_name_Hall '-P 1'
_symmetry_space_group_name_H-M 'P -1'
_atom_sites_solution_hydrogens geom
_atom_sites_solution_primary direct
_atom_sites_solution_secondary difmap
_audit_creation_method SHELXL-97
_cell_angle_alpha 102.19(3)
_cell_angle_beta 101.24(3)
_cell_angle_gamma 95.28(3)
_cell_formula_units_Z 2
_cell_length_a 10.580(2)
_cell_length_b 13.715(3)
_cell_length_c 15.855(3)
_cell_measurement_temperature 173(2)
_cell_volume 2184.2(9)
_computing_structure_refinement 'SHELXL-97 (Sheldrick, 1997)'
_computing_structure_solution 'SHELXS-97 (Sheldrick, 1990)'
_diffrn_ambient_temperature 173(2)
_diffrn_measured_fraction_theta_full 0.989
_diffrn_measured_fraction_theta_max 0.989
_diffrn_radiation_monochromator graphite
_diffrn_radiation_source 'fine-focus sealed tube'
_diffrn_radiation_type MoK\a
_diffrn_radiation_wavelength 0.71073
_diffrn_reflns_av_R_equivalents 0.0522
_diffrn_reflns_av_sigmaI/netI 0.0807
_diffrn_reflns_limit_h_max 10
_diffrn_reflns_limit_h_min -10
_diffrn_reflns_limit_k_max 13
_diffrn_reflns_limit_k_min -12
_diffrn_reflns_limit_l_max 15
_diffrn_reflns_limit_l_min -15
_diffrn_reflns_number 11119
_diffrn_reflns_theta_full 20.60
_diffrn_reflns_theta_max 20.60
_diffrn_reflns_theta_min 1.79
_exptl_absorpt_coefficient_mu 1.560
_exptl_absorpt_correction_T_max 0.883
_exptl_absorpt_correction_T_min 0.741
_exptl_absorpt_correction_type multi-scan
_exptl_crystal_colour yellow
_exptl_crystal_density_diffrn 1.398
_exptl_crystal_density_method 'not measured'
_exptl_crystal_description block
_exptl_crystal_F_000 941
_exptl_crystal_size_max 0.20
_exptl_crystal_size_mid 0.16
_exptl_crystal_size_min 0.08
_refine_diff_density_max 2.594
_refine_diff_density_min -0.953
_refine_diff_density_rms 0.124
_refine_ls_extinction_method none
_refine_ls_goodness_of_fit_ref 1.062
_refine_ls_hydrogen_treatment mixed
_refine_ls_matrix_type full
_refine_ls_number_parameters 513
_refine_ls_number_reflns 4402
_refine_ls_number_restraints 41
_refine_ls_restrained_S_all 1.075
_refine_ls_R_factor_all 0.0699
_refine_ls_R_factor_gt 0.0515
_refine_ls_shift/su_max 0.059
_refine_ls_shift/su_mean 0.003
_refine_ls_structure_factor_coef Fsqd
_refine_ls_weighting_details 'calc w=1/[\s^2^(Fo^2^)+(0.0594P)^2^+10.9956P] where P=(Fo^2^+2Fc^2^)/3'
_refine_ls_weighting_scheme calc
_refine_ls_wR_factor_gt 0.1230
_refine_ls_wR_factor_ref 0.1332
_reflns_number_gt 3539
_reflns_number_total 4402
_reflns_threshold_expression >2sigma(I)
_cod_data_source_file om1010935_si_003.cif
_cod_data_source_block t
_cod_depositor_comments
;
The following automatic conversions were performed:

'_symmetry_cell_setting' value 'Triclinic' changed to 'triclinic'
according to /home/saulius/struct/CIF-dictionaries/cif_core.dic
dictionary named 'cif_core.dic' version 2.4.1 from 2010-06-29.

Automatic conversion script
Id: cif_fix_values 1715 2011-07-08 13:25:40Z adriana 
;
_cod_original_cell_volume 2184.2(8)
_cod_original_sg_symbol_H-M 'P -1 '
_cod_original_formula_sum 'C39.20 H53 N12 O1.80 Sm Ti'
_cod_database_code 4064034

loop_
_symmetry_equiv_pos_as_xyz
'x, y, z'
'-x, -y, -z'

loop_
_atom_site_label
_atom_site_type_symbol
_atom_site_fract_x
_atom_site_fract_y
_atom_site_fract_z
_atom_site_U_iso_or_equiv
_atom_site_adp_type
_atom_site_occupancy
_atom_site_symmetry_multiplicity
_atom_site_calc_flag
_atom_site_refinement_flags
Sm1 Sm 0.051026(9) 0.103112(7) 0.219770(6) 0.01991(3) Uani 1 1 d .
Ti1 Ti 0.55145(3) 0.50756(2) 0.21942(2) 0.02675(11) Uani 1 1 d .
N9 N 0.61236(14) 0.44768(11) 0.09825(9) 0.0298(5) Uani 1 1 d .
N7 N 0.28314(13) 0.20395(10) 0.28161(9) 0.0250(5) Uani 1 1 d .
N1 N -0.19055(13) 0.07274(10) 0.17187(9) 0.0249(5) Uani 1 1 d .
N4 N 0.15347(14) 0.03411(10) 0.09307(9) 0.0255(5) Uani 1 1 d .
N6 N 0.12607(14) 0.12378(10) 0.38251(9) 0.0255(5) Uani 1 1 d .
N3 N 0.20674(13) -0.03780(10) 0.24511(9) 0.0259(5) Uani 1 1 d D
O1 O -0.01657(12) 0.26558(8) 0.28967(7) 0.0312(4) Uani 1 1 d .
N10 N 0.75195(14) 0.55805(11) 0.24149(10) 0.0315(5) Uani 1 1 d .
N2 N -0.05558(13) -0.05713(10) 0.24576(9) 0.0255(5) Uani 1 1 d .
C19 C 0.32125(18) 0.21778(13) 0.36561(11) 0.0296(7) Uani 1 1 d .
H19 H 0.4029 0.2544 0.3923 0.036 Uiso 1 1 calc R
C10 C 0.15539(16) 0.08586(13) 0.03481(11) 0.0250(6) Uani 1 1 d .
H10 H 0.1999 0.0658 -0.0097 0.030 Uiso 1 1 calc R
C8 C 0.29830(17) -0.04487(14) 0.18581(11) 0.0301(7) Uani 1 1 d .
H8A H 0.3414 -0.1040 0.1881 0.036 Uiso 1 1 calc R
H8B H 0.3643 0.0140 0.2052 0.036 Uiso 1 1 calc R
N5 N 0.02723(13) 0.20113(10) 0.10241(9) 0.0246(5) Uani 1 1 d .
C9 C 0.22639(18) -0.05175(13) 0.09148(11) 0.0294(6) Uani 1 1 d .
H9A H 0.2877 -0.0495 0.0535 0.035 Uiso 1 1 calc R
H9B H 0.1674 -0.1145 0.0690 0.035 Uiso 1 1 calc R
C1 C -0.25196(16) -0.01742(13) 0.17504(11) 0.0243(6) Uani 1 1 d .
C17 C 0.16615(19) 0.14460(14) 0.53180(12) 0.0393(7) Uani 1 1 d .
H17 H 0.1543 0.1404 0.5876 0.047 Uiso 1 1 calc R
C20 C 0.37577(17) 0.24426(14) 0.23489(12) 0.0325(7) Uani 1 1 d .
H20A H 0.3787 0.1932 0.1829 0.039 Uiso 1 1 calc R
H20B H 0.4620 0.2588 0.2733 0.039 Uiso 1 1 calc R
C15 C 0.24662(18) 0.18061(13) 0.42099(12) 0.0300(7) Uani 1 1 d .
C14 C -0.01920(18) 0.28525(13) 0.08834(12) 0.0315(7) Uani 1 1 d .
H14 H -0.0674 0.3216 0.1238 0.038 Uiso 1 1 calc R
C32 C -0.10988(19) 0.25835(16) 0.34458(12) 0.0427(8) Uani 1 1 d .
H32A H -0.1237 0.1906 0.3533 0.051 Uiso 1 1 calc R
H32B H -0.1926 0.2756 0.3176 0.051 Uiso 1 1 calc R
C22 C 0.44586(19) 0.31619(14) 0.08209(11) 0.0363(7) Uani 1 1 d .
H22A H 0.3593 0.2874 0.0475 0.044 Uiso 1 1 calc R
H22B H 0.4929 0.2615 0.0943 0.044 Uiso 1 1 calc R
C24 C 0.73134(19) 0.46534(14) 0.09569(12) 0.0382(7) Uani 1 1 d .
H24 H 0.7621 0.4381 0.0460 0.046 Uiso 1 1 calc R
C27 C 0.96836(19) 0.61740(14) 0.28718(14) 0.0446(8) Uani 1 1 d .
H27 H 1.0476 0.6499 0.3233 0.053 Uiso 1 1 calc R
N11 N 0.55617(14) 0.51369(11) 0.34095(10) 0.0350(6) Uani 1 1 d .
C16 C 0.27253(19) 0.19359(14) 0.51240(11) 0.0355(7) Uani 1 1 d .
H16 H 0.3472 0.2286 0.5526 0.043 Uiso 1 1 calc R
C2 C -0.38293(18) -0.02887(15) 0.13595(12) 0.0380(7) Uani 1 1 d .
H2 H -0.4446 -0.0842 0.1300 0.046 Uiso 1 1 calc R
C29 C 0.0551(2) 0.36374(15) 0.32007(15) 0.0635(9) Uani 1 1 d .
H29A H 0.1470 0.3599 0.3238 0.076 Uiso 1 1 calc R
H29B H 0.0271 0.4047 0.2788 0.076 Uiso 1 1 calc R
C18 C 0.07926(18) 0.10225(14) 0.45047(11) 0.0315(7) Uani 1 1 d .
H18 H -0.0007 0.0641 0.4443 0.038 Uiso 1 1 calc R
C21 C 0.34082(17) 0.33931(13) 0.20662(11) 0.0301(7) Uani 1 1 d .
H21A H 0.2570 0.3238 0.1653 0.036 Uiso 1 1 calc R
H21B H 0.3325 0.3889 0.2581 0.036 Uiso 1 1 calc R
C34 C 0.4721(2) 0.56125(16) 0.39614(13) 0.0543(8) Uani 1 1 d .
H34A H 0.4109 0.5103 0.4050 0.082 Uiso 1 1 calc R
H34B H 0.4260 0.6065 0.3672 0.082 Uiso 1 1 calc R
H34C H 0.5244 0.5981 0.4523 0.082 Uiso 1 1 calc R
C26 C 0.94639(19) 0.56395(14) 0.19952(14) 0.0413(7) Uani 1 1 d .
H26 H 1.0082 0.5536 0.1653 0.050 Uiso 1 1 calc R
C12 C 0.08251(18) 0.23948(13) -0.01876(12) 0.0327(7) Uani 1 1 d .
H12 H 0.1167 0.2362 -0.0689 0.039 Uiso 1 1 calc R
C28 C 0.84740(19) 0.61242(14) 0.30995(14) 0.0437(8) Uani 1 1 d .
H28 H 0.8338 0.6426 0.3651 0.052 Uiso 1 1 calc R
C4 C -0.28350(18) 0.11852(14) 0.13147(12) 0.0328(7) Uani 1 1 d .
H4 H -0.2693 0.1823 0.1208 0.039 Uiso 1 1 calc R
C6 C 0.02352(18) -0.12473(14) 0.28603(13) 0.0363(7) Uani 1 1 d .
H6A H -0.0285 -0.1894 0.2781 0.044 Uiso 1 1 calc R
H6B H 0.0548 -0.0961 0.3490 0.044 Uiso 1 1 calc R
C3 C -0.40427(18) 0.05760(15) 0.10759(12) 0.0395(7) Uani 1 1 d .
H3 H -0.4828 0.0724 0.0786 0.047 Uiso 1 1 calc R
C36 C 0.30877(19) 0.60019(16) 0.16309(14) 0.0507(8) Uani 1 1 d .
H36A H 0.2660 0.6199 0.2109 0.076 Uiso 1 1 calc R
H36B H 0.2754 0.5318 0.1323 0.076 Uiso 1 1 calc R
H36C H 0.2929 0.6434 0.1229 0.076 Uiso 1 1 calc R
C31 C -0.0509(2) 0.33251(16) 0.43142(14) 0.0545(9) Uani 1 1 d .
H31A H -0.1174 0.3632 0.4577 0.065 Uiso 1 1 calc R
H31B H -0.0004 0.3004 0.4729 0.065 Uiso 1 1 calc R
C33 C 0.6391(2) 0.45535(16) 0.38577(14) 0.0560(9) Uani 1 1 d .
H33A H 0.6932 0.4981 0.4389 0.084 Uiso 1 1 calc R
H33B H 0.6929 0.4257 0.3479 0.084 Uiso 1 1 calc R
H33C H 0.5871 0.4031 0.4006 0.084 Uiso 1 1 calc R
C13 C 0.01284(19) 0.31159(15) 0.01527(12) 0.0375(7) Uani 1 1 d .
H13 H -0.0085 0.3672 -0.0066 0.045 Uiso 1 1 calc R
C23 C 0.51524(18) 0.37467(14) 0.03087(12) 0.0350(7) Uani 1 1 d .
H23A H 0.5565 0.3308 -0.0087 0.042 Uiso 1 1 calc R
H23B H 0.4554 0.4085 -0.0036 0.042 Uiso 1 1 calc R
C7 C 0.13720(17) -0.13822(13) 0.24204(12) 0.0317(7) Uani 1 1 d .
H7A H 0.1962 -0.1762 0.2723 0.038 Uiso 1 1 calc R
H7B H 0.1063 -0.1755 0.1810 0.038 Uiso 1 1 calc R
C5 C -0.17893(16) -0.08375(13) 0.21470(11) 0.0278(6) Uani 1 1 d .
H5 H -0.2191 -0.1455 0.2183 0.033 Uiso 1 1 calc R
C11 C 0.09233(17) 0.17232(13) 0.03574(11) 0.0245(6) Uani 1 1 d .
C30 C 0.0341(3) 0.40821(18) 0.40477(15) 0.0829(11) Uani 1 1 d .
H30A H -0.0075 0.4680 0.4023 0.100 Uiso 1 1 calc R
H30B H 0.1166 0.4276 0.4475 0.100 Uiso 1 1 calc R
C25 C 0.81590(18) 0.52950(14) 0.17342(12) 0.0335(7) Uani 1 1 d .
N12 N 0.44784(14) 0.60840(11) 0.19806(9) 0.0311(5) Uani 1 1 d .
C35 C 0.5069(2) 0.71221(15) 0.23712(14) 0.0538(9) Uani 1 1 d .
H35A H 0.4985 0.7499 0.1922 0.081 Uiso 1 1 calc R
H35B H 0.5975 0.7139 0.2626 0.081 Uiso 1 1 calc R
H35C H 0.4639 0.7414 0.2824 0.081 Uiso 1 1 calc R
N8 N 0.43656(14) 0.38271(10) 0.16521(9) 0.0276(5) Uani 1 1 d .
C39 C 0.6162(4) 0.1114(2) 0.3665(2) 0.0801(4) Uani 0.80 1 d PU
O2 O 0.6831(3) 0.18496(16) 0.50923(14) 0.0940(4) Uani 0.80 1 d PU
C37 C 0.6745(4) 0.0827(3) 0.5096(2) 0.0976(4) Uani 0.80 1 d PU
C40 C 0.6484(3) 0.2020(2) 0.42513(19) 0.0707(4) Uani 0.80 1 d PU
C38 C 0.6461(4) 0.0425(2) 0.4018(2) 0.0947(4) Uani 0.80 1 d PU
HN1 H 0.2637(8) -0.0006(8) 0.3028(3) 0.039(5) Uiso 1 1 d D

loop_
_atom_site_aniso_label
_atom_site_aniso_U_11
_atom_site_aniso_U_22
_atom_site_aniso_U_33
_atom_site_aniso_U_23
_atom_site_aniso_U_13
_atom_site_aniso_U_12
Sm1 0.02066(5) 0.01883(5) 0.01952(4) 0.00243(4) 0.00597(4) 0.00052(4)
Ti1 0.02869(19) 0.02309(18) 0.02927(17) 0.00791(14) 0.00823(15) -0.00044(16)
N9 0.0245(8) 0.0332(9) 0.0341(8) 0.0122(7) 0.0086(7) 0.0010(7)
N7 0.0281(8) 0.0219(8) 0.0218(7) 0.0022(6) 0.0077(6) -0.0102(7)
N1 0.0267(8) 0.0204(8) 0.0295(8) 0.0064(6) 0.0095(7) 0.0038(7)
N4 0.0279(8) 0.0210(8) 0.0246(8) 0.0034(6) 0.0011(7) 0.0023(7)
N6 0.0315(8) 0.0229(8) 0.0253(7) 0.0074(6) 0.0132(6) 0.0018(7)
N3 0.0255(8) 0.0240(8) 0.0267(8) 0.0029(7) 0.0038(7) 0.0067(7)
O1 0.0422(7) 0.0179(6) 0.0301(7) -0.0044(6) 0.0104(6) 0.0043(6)
N10 0.0325(9) 0.0245(8) 0.0348(9) 0.0058(7) 0.0051(7) -0.0014(7)
N2 0.0226(8) 0.0245(8) 0.0342(8) 0.0095(7) 0.0160(6) 0.0001(7)
C19 0.0287(11) 0.0266(10) 0.0299(10) 0.0054(8) 0.0042(9) -0.0076(9)
C10 0.0176(9) 0.0280(10) 0.0251(9) -0.0008(8) 0.0086(8) -0.0108(9)
C8 0.0275(10) 0.0227(10) 0.0472(11) 0.0137(8) 0.0166(9) 0.0085(9)
N5 0.0248(8) 0.0267(8) 0.0246(8) 0.0095(6) 0.0060(6) 0.0059(7)
C9 0.0367(11) 0.0227(10) 0.0339(10) 0.0074(8) 0.0180(8) 0.0054(9)
C1 0.0197(9) 0.0319(11) 0.0199(9) -0.0005(8) 0.0095(8) 0.0005(9)
C17 0.0559(13) 0.0446(12) 0.0175(9) 0.0094(9) 0.0103(9) -0.0023(11)
C20 0.0251(10) 0.0357(11) 0.0325(11) 0.0024(9) 0.0059(9) -0.0025(9)
C15 0.0332(11) 0.0276(11) 0.0257(10) 0.0010(9) 0.0054(9) 0.0002(9)
C14 0.0316(11) 0.0319(11) 0.0335(10) 0.0122(9) 0.0052(9) 0.0106(9)
C32 0.0415(12) 0.0496(13) 0.0348(11) -0.0022(10) 0.0155(9) 0.0078(11)
C22 0.0380(12) 0.0355(11) 0.0297(10) 0.0072(9) 0.0019(9) -0.0115(10)
C24 0.0503(12) 0.0370(11) 0.0391(10) 0.0187(9) 0.0234(9) 0.0151(10)
C27 0.0282(12) 0.0289(11) 0.0668(14) 0.0151(10) -0.0104(11) -0.0103(10)
N11 0.0314(9) 0.0356(9) 0.0378(9) 0.0105(7) 0.0084(7) -0.0020(8)
C16 0.0478(12) 0.0350(11) 0.0194(10) 0.0041(9) 0.0047(9) -0.0047(10)
C2 0.0252(11) 0.0466(13) 0.0362(11) -0.0038(10) 0.0113(9) -0.0038(10)
C29 0.1010(17) 0.0246(12) 0.0729(14) 0.0057(11) 0.0423(12) 0.0133(12)
C18 0.0345(11) 0.0371(11) 0.0304(10) 0.0124(8) 0.0178(8) 0.0097(9)
C21 0.0336(11) 0.0236(10) 0.0301(10) 0.0005(8) 0.0111(8) -0.0062(9)
C34 0.0655(14) 0.0547(14) 0.0435(12) 0.0032(11) 0.0260(10) 0.0010(12)
C26 0.0272(11) 0.0381(11) 0.0654(13) 0.0235(10) 0.0142(10) 0.0039(10)
C12 0.0443(12) 0.0326(11) 0.0177(9) 0.0015(8) 0.0083(9) -0.0053(10)
C28 0.0466(13) 0.0305(11) 0.0525(12) 0.0083(10) 0.0121(10) -0.0009(10)
C4 0.0355(11) 0.0222(10) 0.0357(11) 0.0023(9) 0.0028(9) -0.0001(9)
C6 0.0316(11) 0.0317(11) 0.0414(12) 0.0056(9) 0.0021(9) 0.0029(10)
C3 0.0272(11) 0.0550(13) 0.0330(11) 0.0051(10) 0.0001(9) 0.0150(10)
C36 0.0462(13) 0.0508(13) 0.0562(13) 0.0133(11) 0.0108(11) 0.0122(11)
C31 0.0644(14) 0.0545(14) 0.0412(12) -0.0025(11) 0.0197(11) 0.0057(12)
C33 0.0754(16) 0.0532(13) 0.0377(12) 0.0178(10) 0.0026(12) 0.0048(13)
C13 0.0474(13) 0.0348(11) 0.0333(11) 0.0182(9) 0.0029(10) 0.0099(10)
C23 0.0364(11) 0.0404(11) 0.0314(10) 0.0159(9) 0.0095(9) -0.0008(10)
C7 0.0319(11) 0.0237(10) 0.0414(11) 0.0130(8) 0.0094(9) -0.0018(9)
C5 0.0200(9) 0.0247(10) 0.0372(10) 0.0047(8) 0.0133(8) -0.0143(9)
C11 0.0238(10) 0.0277(10) 0.0182(9) 0.0023(8) 0.0009(8) -0.0012(9)
C30 0.128(2) 0.0504(16) 0.0523(15) -0.0109(13) 0.0171(15) -0.0200(16)
C25 0.0296(11) 0.0385(11) 0.0326(10) 0.0122(9) 0.0067(9) -0.0028(10)
N12 0.0365(9) 0.0256(8) 0.0348(8) 0.0093(7) 0.0133(7) 0.0056(7)
C35 0.0685(15) 0.0403(12) 0.0564(13) 0.0169(10) 0.0148(12) 0.0110(12)
N8 0.0314(8) 0.0237(8) 0.0326(8) 0.0105(7) 0.0152(7) 0.0023(7)
C39 0.1293(7) 0.0453(5) 0.0585(5) 0.0012(4) 0.0188(6) 0.0043(6)
O2 0.1403(6) 0.0617(5) 0.0654(5) 0.0000(5) 0.0107(6) -0.0003(6)
C37 0.1506(7) 0.0600(5) 0.0659(5) 0.0042(4) -0.0025(7) 0.0124(7)
C40 0.1162(7) 0.0443(5) 0.0477(5) -0.0022(4) 0.0292(6) -0.0014(6)
C38 0.1479(7) 0.0532(5) 0.0668(5) 0.0012(5) 0.0005(6) 0.0118(6)

loop_
_atom_type_symbol
_atom_type_description
_atom_type_scat_dispersion_real
_atom_type_scat_dispersion_imag
_atom_type_scat_source
C C 0.0033 0.0016 'International Tables Vol C Tables 4.2.6.8 and 6.1.1.4'
H H 0.0000 0.0000 'International Tables Vol C Tables 4.2.6.8 and 6.1.1.4'
N N 0.0061 0.0033 'International Tables Vol C Tables 4.2.6.8 and 6.1.1.4'
O O 0.0106 0.0060 'International Tables Vol C Tables 4.2.6.8 and 6.1.1.4'
Sm Sm -0.1638 3.4418 'International Tables Vol C Tables 4.2.6.8 and 6.1.1.4'
Ti Ti 0.2776 0.4457 'International Tables Vol C Tables 4.2.6.8 and 6.1.1.4'

loop_
_geom_angle_atom_site_label_1
_geom_angle_atom_site_label_2
_geom_angle_atom_site_label_3
_geom_angle
N1 Sm1 N6 112.09(6)
N1 Sm1 O1 76.49(5)
N6 Sm1 O1 74.32(5)
N1 Sm1 N5 81.78(6)
N6 Sm1 N5 141.97(5)
O1 Sm1 N5 75.12(5)
N1 Sm1 N4 110.55(5)
N6 Sm1 N4 131.35(5)
O1 Sm1 N4 138.81(5)
N5 Sm1 N4 66.35(5)
N1 Sm1 N2 65.10(5)
N6 Sm1 N2 77.05(5)
O1 Sm1 N2 117.57(5)
N5 Sm1 N2 138.25(5)
N4 Sm1 N2 101.13(5)
N1 Sm1 N7 158.31(5)
N6 Sm1 N7 67.27(6)
O1 Sm1 N7 82.76(5)
N5 Sm1 N7 86.93(5)
N4 Sm1 N7 81.25(5)
N2 Sm1 N7 132.18(5)
N1 Sm1 N3 125.88(5)
N6 Sm1 N3 72.39(5)
O1 Sm1 N3 145.21(4)
N5 Sm1 N3 129.19(5)
N4 Sm1 N3 64.10(5)
N2 Sm1 N3 63.87(5)
N7 Sm1 N3 75.39(5)
N12 Ti1 N11 101.75(7)
N12 Ti1 N8 104.25(6)
N11 Ti1 N8 100.45(7)
N12 Ti1 N10 112.54(7)
N11 Ti1 N10 93.85(7)
N8 Ti1 N10 136.67(7)
N12 Ti1 N9 107.39(7)
N11 Ti1 N9 150.76(7)
N8 Ti1 N9 74.88(7)
N10 Ti1 N9 72.97(6)
C24 N9 C23 124.64(16)
C24 N9 Ti1 119.11(11)
C23 N9 Ti1 115.31(12)
C19 N7 C20 116.62(14)
C19 N7 Sm1 113.35(12)
C20 N7 Sm1 130.01(10)
C4 N1 C1 105.53(14)
C4 N1 Sm1 136.48(12)
C1 N1 Sm1 117.41(11)
C10 N4 C9 119.80(16)
C10 N4 Sm1 116.86(12)
C9 N4 Sm1 122.64(12)
C18 N6 C15 105.01(14)
C18 N6 Sm1 138.62(11)
C15 N6 Sm1 116.10(12)
C8 N3 C7 111.93(14)
C8 N3 Sm1 111.33(11)
C7 N3 Sm1 114.75(10)
C8 N3 HN1 102.1(5)
C7 N3 HN1 117.0(6)
Sm1 N3 HN1 98.4(6)
C29 O1 C32 107.16(15)
C29 O1 Sm1 130.06(13)
C32 O1 Sm1 116.10(11)
C28 N10 C25 104.14(16)
C28 N10 Ti1 137.09(14)
C25 N10 Ti1 118.71(10)
C5 N2 C6 120.33(16)
C5 N2 Sm1 118.79(13)
C6 N2 Sm1 120.49(10)
N7 C19 C15 124.30(16)
N7 C19 H19 117.9
C15 C19 H19 117.9
N4 C10 C11 122.25(17)
N4 C10 H10 118.9
C11 C10 H10 118.9
N3 C8 C9 110.24(14)
N3 C8 H8A 109.6
C9 C8 H8A 109.6
N3 C8 H8B 109.6
C9 C8 H8B 109.6
H8A C8 H8B 108.1
C14 N5 C11 105.11(16)
C14 N5 Sm1 138.35(13)
C11 N5 Sm1 115.92(12)
N4 C9 C8 107.39(14)
N4 C9 H9A 110.2
C8 C9 H9A 110.2
N4 C9 H9B 110.2
C8 C9 H9B 110.2
H9A C9 H9B 108.5
N1 C1 C2 110.93(17)
N1 C1 C5 119.08(15)
C2 C1 C5 129.98(18)
C16 C17 C18 106.18(17)
C16 C17 H17 126.9
C18 C17 H17 126.9
N7 C20 C21 113.15(16)
N7 C20 H20A 108.9
C21 C20 H20A 108.9
N7 C20 H20B 108.9
C21 C20 H20B 108.9
H20A C20 H20B 107.8
N6 C15 C16 110.59(17)
N6 C15 C19 118.88(15)
C16 C15 C19 130.51(16)
N5 C14 C13 112.06(18)
N5 C14 H14 124.0
C13 C14 H14 124.0
O1 C32 C31 105.41(16)
O1 C32 H32A 110.7
C31 C32 H32A 110.7
O1 C32 H32B 110.7
C31 C32 H32B 110.7
H32A C32 H32B 108.8
N8 C22 C23 109.65(15)
N8 C22 H22A 109.7
C23 C22 H22A 109.7
N8 C22 H22B 109.7
C23 C22 H22B 109.7
H22A C22 H22B 108.2
N9 C24 C25 116.61(18)
N9 C24 H24 121.7
C25 C24 H24 121.7
C26 C27 C28 106.05(16)
C26 C27 H27 127.0
C28 C27 H27 127.0
C33 N11 C34 111.72(17)
C33 N11 Ti1 119.04(14)
C34 N11 Ti1 128.73(13)
C17 C16 C15 106.64(15)
C17 C16 H16 126.7
C15 C16 H16 126.7
C3 C2 C1 106.63(17)
C3 C2 H2 126.7
C1 C2 H2 126.7
C30 C29 O1 109.2(2)
C30 C29 H29A 109.8
O1 C29 H29A 109.8
C30 C29 H29B 109.8
O1 C29 H29B 109.8
H29A C29 H29B 108.3
N6 C18 C17 111.57(16)
N6 C18 H18 124.2
C17 C18 H18 124.2
N8 C21 C20 113.21(16)
N8 C21 H21A 108.9
C20 C21 H21A 108.9
N8 C21 H21B 108.9
C20 C21 H21B 108.9
H21A C21 H21B 107.7
N11 C34 H34A 109.5
N11 C34 H34B 109.5
H34A C34 H34B 109.5
N11 C34 H34C 109.5
H34A C34 H34C 109.5
H34B C34 H34C 109.5
C25 C26 C27 106.58(19)
C25 C26 H26 126.7
C27 C26 H26 126.7
C13 C12 C11 107.00(18)
C13 C12 H12 126.5
C11 C12 H12 126.5
N10 C28 C27 111.62(18)
N10 C28 H28 124.2
C27 C28 H28 124.2
N1 C4 C3 111.12(18)
N1 C4 H4 124.4
C3 C4 H4 124.4
N2 C6 C7 108.48(17)
N2 C6 H6A 110.0
C7 C6 H6A 110.0
N2 C6 H6B 110.0
C7 C6 H6B 110.0
H6A C6 H6B 108.4
C2 C3 C4 105.77(17)
C2 C3 H3 127.1
C4 C3 H3 127.1
N12 C36 H36A 109.5
N12 C36 H36B 109.5
H36A C36 H36B 109.5
N12 C36 H36C 109.5
H36A C36 H36C 109.5
H36B C36 H36C 109.5
C30 C31 C32 102.59(18)
C30 C31 H31A 111.2
C32 C31 H31A 111.2
C30 C31 H31B 111.2
C32 C31 H31B 111.2
H31A C31 H31B 109.2
N11 C33 H33A 109.5
N11 C33 H33B 109.5
H33A C33 H33B 109.5
N11 C33 H33C 109.5
H33A C33 H33C 109.5
H33B C33 H33C 109.5
C12 C13 C14 106.17(19)
C12 C13 H13 126.9
C14 C13 H13 126.9
N9 C23 C22 104.49(14)
N9 C23 H23A 110.9
C22 C23 H23A 110.9
N9 C23 H23B 110.9
C22 C23 H23B 110.9
H23A C23 H23B 108.9
N3 C7 C6 109.49(15)
N3 C7 H7A 109.8
C6 C7 H7A 109.8
N3 C7 H7B 109.8
C6 C7 H7B 109.8
H7A C7 H7B 108.2
N2 C5 C1 118.86(17)
N2 C5 H5 120.6
C1 C5 H5 120.6
N5 C11 C12 109.65(16)
N5 C11 C10 118.06(17)
C12 C11 C10 132.29(18)
C29 C30 C31 108.03(19)
C29 C30 H30A 110.1
C31 C30 H30A 110.1
C29 C30 H30B 110.1
C31 C30 H30B 110.1
H30A C30 H30B 108.4
C26 C25 N10 111.60(15)
C26 C25 C24 135.7(2)
N10 C25 C24 112.51(16)
C35 N12 C36 112.19(16)
C35 N12 Ti1 116.69(12)
C36 N12 Ti1 129.92(13)
N12 C35 H35A 109.5
N12 C35 H35B 109.5
H35A C35 H35B 109.5
N12 C35 H35C 109.5
H35A C35 H35C 109.5
H35B C35 H35C 109.5
C21 N8 C22 112.44(13)
C21 N8 Ti1 124.00(11)
C22 N8 Ti1 123.27(13)
C38 C39 C40 111.4(3)
C40 O2 C37 113.3(2)
O2 C37 C38 95.3(3)
C39 C40 O2 108.0(3)
C39 C38 C37 109.7(3)

loop_
_geom_bond_atom_site_label_1
_geom_bond_atom_site_label_2
_geom_bond_distance
Sm1 N1 2.4893(15)
Sm1 N6 2.4939(15)
Sm1 O1 2.5029(14)
Sm1 N5 2.5037(17)
Sm1 N4 2.5180(17)
Sm1 N2 2.5257(16)
Sm1 N7 2.6016(16)
Sm1 N3 2.6956(17)
Ti1 N12 1.8871(17)
Ti1 N11 1.9015(17)
Ti1 N8 1.9329(15)
Ti1 N10 2.1072(16)
Ti1 N9 2.1666(17)
N9 C24 1.270(3)
N9 C23 1.460(2)
N7 C19 1.282(2)
N7 C20 1.473(3)
N1 C4 1.345(2)
N1 C1 1.358(2)
N4 C10 1.280(3)
N4 C9 1.464(2)
N6 C18 1.345(3)
N6 C15 1.385(2)
N3 C8 1.472(2)
N3 C7 1.487(2)
N3 HN1 0.995(6)
O1 C29 1.420(2)
O1 C32 1.448(3)
N10 C28 1.359(2)
N10 C25 1.389(3)
N2 C5 1.290(2)
N2 C6 1.467(3)
C19 C15 1.428(3)
C19 H19 0.9300
C10 C11 1.412(3)
C10 H10 0.9300
C8 C9 1.519(2)
C8 H8A 0.9700
C8 H8B 0.9700
N5 C14 1.339(2)
N5 C11 1.380(2)
C9 H9A 0.9700
C9 H9B 0.9700
C1 C2 1.383(2)
C1 C5 1.415(3)
C17 C16 1.377(3)
C17 C18 1.403(2)
C17 H17 0.9300
C20 C21 1.519(3)
C20 H20A 0.9700
C20 H20B 0.9700
C15 C16 1.391(3)
C14 C13 1.377(3)
C14 H14 0.9300
C32 C31 1.509(3)
C32 H32A 0.9700
C32 H32B 0.9700
C22 N8 1.462(2)
C22 C23 1.497(3)
C22 H22A 0.9700
C22 H22B 0.9700
C24 C25 1.436(2)
C24 H24 0.9300
C27 C26 1.391(3)
C27 C28 1.395(3)
C27 H27 0.9300
N11 C33 1.429(3)
N11 C34 1.467(3)
C16 H16 0.9300
C2 C3 1.376(3)
C2 H2 0.9300
C29 C30 1.421(3)
C29 H29A 0.9700
C29 H29B 0.9700
C18 H18 0.9300
C21 N8 1.458(3)
C21 H21A 0.9700
C21 H21B 0.9700
C34 H34A 0.9600
C34 H34B 0.9600
C34 H34C 0.9600
C26 C25 1.369(3)
C26 H26 0.9300
C12 C13 1.370(3)
C12 C11 1.387(3)
C12 H12 0.9300
C28 H28 0.9300
C4 C3 1.398(3)
C4 H4 0.9300
C6 C7 1.510(3)
C6 H6A 0.9700
C6 H6B 0.9700
C3 H3 0.9300
C36 N12 1.453(2)
C36 H36A 0.9600
C36 H36B 0.9600
C36 H36C 0.9600
C31 C30 1.492(4)
C31 H31A 0.9700
C31 H31B 0.9700
C33 H33A 0.9600
C33 H33B 0.9600
C33 H33C 0.9600
C13 H13 0.9300
C23 H23A 0.9700
C23 H23B 0.9700
C7 H7A 0.9700
C7 H7B 0.9700
C5 H5 0.9300
C30 H30A 0.9700
C30 H30B 0.9700
N12 C35 1.454(2)
C35 H35A 0.9600
C35 H35B 0.9600
C35 H35C 0.9600
C39 C38 1.232(5)
C39 C40 1.354(4)
O2 C40 1.387(4)
O2 C37 1.399(4)
C37 C38 1.639(5)
